data_2230476
loop_
_publ_author_name
'Allen, Joshua L.'
'Boyle, Paul D.'
'Henderson, Wesley A.'

_publ_section_title
;
 Poly[diacetonitrile[\m~3~-difluoro(oxalato)borato]sodium]
;
_journal_coeditor_code SJ5126
_journal_issue 6
_journal_name_full 'Acta Crystallographica Section E'
_journal_page_first m678
_journal_paper_doi 10.1107/S1600536811015091
_journal_volume 67
_journal_year 2011
_chemical_formula_iupac '[Na (C2 B F2 O4) (C2 H3 N)2]'
_chemical_formula_sum 'C6 H6 B F2 N2 Na O4'
_chemical_formula_weight 241.93
_chemical_name_systematic
;
Poly[diacetonitrile[\m~3~-difluoro(oxalato)borato]sodium]
;
_space_group_IT_number 62
_symmetry_cell_setting orthorhombic
_symmetry_space_group_name_Hall '-P 2ac 2n'
_symmetry_space_group_name_H-M 'P n m a'
_atom_sites_solution_hydrogens geom
_atom_sites_solution_primary direct
_atom_sites_solution_secondary difmap
_audit_creation_method SHELXL-97
_cell_angle_alpha 90.00
_cell_angle_beta 90.00
_cell_angle_gamma 90.00
_cell_formula_units_Z 4
_cell_length_a 11.6932(3)
_cell_length_b 14.1254(3)
_cell_length_c 6.51300(10)
_cell_measurement_reflns_used 9940
_cell_measurement_temperature 110
_cell_measurement_theta_max 38.52
_cell_measurement_theta_min 3.44
_cell_volume 1075.76(4)
_computing_cell_refinement 'SAINT (Bruker, 2009)'
_computing_data_collection 'APEX2 (Bruker, 2009)'
_computing_data_reduction 'SADABS [SAINT?] (Bruker, 2009)'
_computing_molecular_graphics 'ORTEP-3 (Farrugia, 1997)'
_computing_publication_material 'cif2tables.py (Boyle, 2008)'
_computing_structure_refinement 'SHELXTL (Sheldrick, 2008)'
_computing_structure_solution 'SHELXS (Sheldrick, 2008)'
_diffrn_ambient_temperature 110
_diffrn_measured_fraction_theta_full 0.981
_diffrn_measured_fraction_theta_max 0.981
_diffrn_measurement_device_type 'Bruker--Nonius Kappa-axis X8 APEXII'
_diffrn_measurement_method '\w and \f'
_diffrn_radiation_monochromator graphite
_diffrn_radiation_source 'fine-focus sealed tube'
_diffrn_radiation_type MoK\a
_diffrn_radiation_wavelength 0.71073
_diffrn_reflns_av_R_equivalents 0.0316
_diffrn_reflns_av_sigmaI/netI 0.0197
_diffrn_reflns_limit_h_max 20
_diffrn_reflns_limit_h_min -20
_diffrn_reflns_limit_k_max 22
_diffrn_reflns_limit_k_min -25
_diffrn_reflns_limit_l_max 11
_diffrn_reflns_limit_l_min -11
_diffrn_reflns_number 33523
_diffrn_reflns_theta_full 39.40
_diffrn_reflns_theta_max 39.40
_diffrn_reflns_theta_min 3.44
_diffrn_standards_number 0
_exptl_absorpt_coefficient_mu 0.174
_exptl_absorpt_correction_T_max 0.9611
_exptl_absorpt_correction_T_min 0.9375
_exptl_absorpt_correction_type multi-scan
_exptl_absorpt_process_details '(SADABS; Bruker, 2009)'
_exptl_crystal_colour colorless
_exptl_crystal_density_diffrn 1.494
_exptl_crystal_density_method 'not measured'
_exptl_crystal_description prism
_exptl_crystal_F_000 488
_exptl_crystal_size_max 0.38
_exptl_crystal_size_mid 0.37
_exptl_crystal_size_min 0.23
_refine_diff_density_max 0.466
_refine_diff_density_min -0.325
_refine_ls_extinction_method none
_refine_ls_goodness_of_fit_ref 1.085
_refine_ls_hydrogen_treatment constr
_refine_ls_matrix_type full
_refine_ls_number_parameters 81
_refine_ls_number_reflns 3243
_refine_ls_number_restraints 0
_refine_ls_restrained_S_all 1.085
_refine_ls_R_factor_all 0.0489
_refine_ls_R_factor_gt 0.0368
_refine_ls_shift/su_max 0.001
_refine_ls_shift/su_mean 0.000
_refine_ls_structure_factor_coef Fsqd
_refine_ls_weighting_details 'calc w=1/[\s^2^(Fo^2^)+(0.0573P)^2^+0.1343P] where P=(Fo^2^+2Fc^2^)/3'
_refine_ls_weighting_scheme calc
_refine_ls_wR_factor_gt 0.1067
_refine_ls_wR_factor_ref 0.1121
_reflns_number_gt 2599
_reflns_number_total 3243
_reflns_threshold_expression I>2\s(I)
_cod_data_source_file sj5126.cif
_cod_data_source_block I
_cod_database_code 2230476
_cod_database_fobs_code 2230476

loop_
_symmetry_equiv_pos_as_xyz
'x, y, z'
'x+1/2, -y+1/2, -z+1/2'
'-x, y+1/2, -z'
'-x+1/2, -y, z+1/2'
'-x, -y, -z'
'-x-1/2, y-1/2, z-1/2'
'x, -y-1/2, z'
'x-1/2, y, -z-1/2'

loop_
_atom_site_type_symbol
_atom_site_label
_atom_site_fract_x
_atom_site_fract_y
_atom_site_fract_z
_atom_site_U_iso_or_equiv
_atom_site_adp_type
_atom_site_calc_flag
_atom_site_refinement_flags
_atom_site_occupancy
_atom_site_symmetry_multiplicity
_atom_site_disorder_assembly
_atom_site_disorder_group
Na Na1 0.53868(3) 0.2500 0.20509(6) 0.01770(9) Uani d S 1 2 . .
O O1 0.44700(5) 0.14747(4) -0.05163(8) 0.02226(11) Uani d . 1 1 . .
O O2 0.34387(5) 0.16659(4) -0.34157(8) 0.02147(11) Uani d . 1 1 . .
C C1 0.40112(5) 0.19563(4) -0.18020(9) 0.01607(11) Uani d . 1 1 . .
B B1 0.30460(9) 0.2500 -0.46233(16) 0.01987(18) Uani d S 1 2 . .
F F1 0.35481(6) 0.2500 -0.65402(9) 0.02390(13) Uani d S 1 2 . .
F F2 0.18741(6) 0.2500 -0.47948(11) 0.0361(2) Uani d S 1 2 . .
N N1 0.60143(7) 0.12710(6) 0.43675(12) 0.03178(16) Uani d . 1 1 . .
C C2 0.62179(6) 0.07466(5) 0.56558(11) 0.02313(13) Uani d . 1 1 . .
C C3 0.64674(7) 0.00803(5) 0.72867(13) 0.02731(15) Uani d . 1 1 . .
H H3A 0.6132(7) 0.0290(3) 0.8509(11) 0.041 Uiso calc R 1 1 . .
H H3B 0.7260(7) 0.0035(4) 0.7461(9) 0.041 Uiso calc R 1 1 . .
H H3C 0.6171(7) -0.0515(5) 0.6943(7) 0.041 Uiso calc R 1 1 . .

loop_
_atom_site_aniso_label
_atom_site_aniso_U_11
_atom_site_aniso_U_22
_atom_site_aniso_U_33
_atom_site_aniso_U_12
_atom_site_aniso_U_13
_atom_site_aniso_U_23
Na1 0.01740(17) 0.02188(18) 0.01382(16) 0.000 -0.00027(12) 0.000
O1 0.0307(3) 0.0182(2) 0.0179(2) 0.00205(17) -0.00250(18) 0.00271(15)
O2 0.0256(2) 0.0215(2) 0.0174(2) -0.00691(17) -0.00341(17) -0.00137(16)
C1 0.0167(2) 0.0164(2) 0.0151(2) -0.00148(17) 0.00062(18) -0.00046(17)
B1 0.0140(4) 0.0303(5) 0.0153(4) 0.000 -0.0009(3) 0.000
F1 0.0217(3) 0.0354(3) 0.0146(2) 0.000 0.0017(2) 0.000
F2 0.0139(3) 0.0714(6) 0.0230(3) 0.000 -0.0036(2) 0.000
N1 0.0300(3) 0.0352(3) 0.0301(3) 0.0053(3) -0.0019(3) 0.0104(3)
C2 0.0211(3) 0.0235(3) 0.0247(3) 0.0018(2) -0.0018(2) 0.0026(2)
C3 0.0334(4) 0.0199(3) 0.0287(3) -0.0007(2) -0.0077(3) 0.0053(2)

loop_
_atom_type_symbol
_atom_type_description
_atom_type_scat_dispersion_real
_atom_type_scat_dispersion_imag
_atom_type_scat_source
C C 0.0033 0.0016 'International Tables Vol C Tables 4.2.6.8 and 6.1.1.4'
H H 0.0000 0.0000 'International Tables Vol C Tables 4.2.6.8 and 6.1.1.4'
B B 0.0013 0.0007 'International Tables Vol C Tables 4.2.6.8 and 6.1.1.4'
F F 0.0171 0.0103 'International Tables Vol C Tables 4.2.6.8 and 6.1.1.4'
N N 0.0061 0.0033 'International Tables Vol C Tables 4.2.6.8 and 6.1.1.4'
Na Na 0.0362 0.0249 'International Tables Vol C Tables 4.2.6.8 and 6.1.1.4'
O O 0.0106 0.0060 'International Tables Vol C Tables 4.2.6.8 and 6.1.1.4'

loop_
_geom_angle_atom_site_label_1
_geom_angle_atom_site_label_2
_geom_angle_atom_site_label_3
_geom_angle_site_symmetry_1
_geom_angle_site_symmetry_3
_geom_angle
_geom_angle_publ_flag
F2 Na1 F1 2_554 1_556 162.92(3) ?
F2 Na1 N1 2_554 7_565 99.86(3) ?
F1 Na1 N1 1_556 7_565 91.96(2) ?
F2 Na1 N1 2_554 . 99.86(3) ?
F1 Na1 N1 1_556 . 91.96(2) ?
N1 Na1 N1 7_565 . 91.96(4) ?
F2 Na1 O1 2_554 . 83.93(2) ?
F1 Na1 O1 1_556 . 82.29(2) ?
N1 Na1 O1 7_565 . 168.90(3) ?
N1 Na1 O1 . . 97.70(2) ?
F2 Na1 O1 2_554 7_565 83.93(2) ?
F1 Na1 O1 1_556 7_565 82.29(2) ?
N1 Na1 O1 7_565 7_565 97.70(2) ?
N1 Na1 O1 . 7_565 168.90(3) ?
O1 Na1 O1 . 7_565 72.20(3) ?
F2 Na1 C1 2_554 . 82.71(2) ?
F1 Na1 C1 1_556 . 80.76(2) ?
N1 Na1 C1 7_565 . 147.97(2) ?
N1 Na1 C1 . . 119.27(2) ?
O1 Na1 C1 . . 21.651(16) ?
O1 Na1 C1 7_565 . 50.549(18) ?
F2 Na1 C1 2_554 7_565 82.71(2) ?
F1 Na1 C1 1_556 7_565 80.76(2) ?
N1 Na1 C1 7_565 7_565 119.27(2) ?
N1 Na1 C1 . 7_565 147.97(2) ?
O1 Na1 C1 . 7_565 50.549(18) ?
O1 Na1 C1 7_565 7_565 21.651(16) ?
C1 Na1 C1 . 7_565 28.90(2) ?
C1 O1 Na1 . . 109.52(4) ?
C1 O2 B1 . . 109.46(5) ?
O1 C1 O2 . . 127.40(6) ?
O1 C1 C1 . 7_565 124.38(4) ?
O2 C1 C1 . 7_565 108.22(4) ?
O1 C1 Na1 . . 48.83(3) ?
O2 C1 Na1 . . 176.22(4) ?
C1 C1 Na1 7_565 . 75.551(11) ?
F2 B1 F1 . . 110.52(8) ?
F2 B1 O2 . 7_565 110.50(5) ?
F1 B1 O2 . 7_565 110.29(5) ?
F2 B1 O2 . . 110.50(5) ?
F1 B1 O2 . . 110.29(5) ?
O2 B1 O2 7_565 . 104.59(7) ?
B1 F1 Na1 . 1_554 138.30(6) ?
B1 F2 Na1 . 2_454 144.47(6) ?
C2 N1 Na1 . . 170.74(7) ?
N1 C2 C3 . . 179.60(9) ?
C2 C3 H3A . . 109.5 ?
C2 C3 H3B . . 109.5 ?
H3A C3 H3B . . 109.5 ?
C2 C3 H3C . . 109.5 ?
H3A C3 H3C . . 109.5 ?
H3B C3 H3C . . 109.5 ?

loop_
_geom_bond_atom_site_label_1
_geom_bond_atom_site_label_2
_geom_bond_site_symmetry_2
_geom_bond_distance
_geom_bond_publ_flag
Na1 N1 . 2.4143(8) ?
Na1 N1 7_565 2.4143(8) ?
Na1 F2 2_554 2.2768(8) ?
Na1 F1 1_556 2.3377(7) ?
Na1 O1 . 2.4582(6) ?
Na1 O1 7_565 2.4582(6) ?
Na1 C1 . 3.0780(7) ?
Na1 C1 7_565 3.0780(7) ?
O1 C1 . 1.2049(8) ?
O2 C1 . 1.3119(8) ?
O2 B1 . 1.4892(8) ?
C1 C1 7_565 1.5360(12) ?
B1 F2 . 1.3748(12) ?
B1 F1 . 1.3797(12) ?
B1 O2 7_565 1.4892(8) ?
F1 Na1 1_554 2.3377(7) ?
F2 Na1 2_454 2.2768(8) ?
N1 C2 . 1.1443(10) ?
C2 C3 . 1.4489(10) ?
C3 H3A . 0.9359 ?
C3 H3B . 0.9359 ?
C3 H3C . 0.9359 ?

loop_
_geom_torsion_atom_site_label_1
_geom_torsion_atom_site_label_2
_geom_torsion_atom_site_label_3
_geom_torsion_atom_site_label_4
_geom_torsion_site_symmetry_1
_geom_torsion_site_symmetry_2
_geom_torsion_site_symmetry_3
_geom_torsion_site_symmetry_4
_geom_torsion
_geom_torsion_publ_flag
F2 Na1 O1 C1 2_554 . . . -85.53(5) ?
F1 Na1 O1 C1 1_556 . . . 84.36(5) ?
N1 Na1 O1 C1 7_565 . . . 25.08(17) ?
N1 Na1 O1 C1 . . . . 175.30(5) ?
O1 Na1 O1 C1 7_565 . . . 0.02(5) ?
C1 Na1 O1 C1 7_565 . . . 0.01(3) ?
Na1 O1 C1 O2 . . . . 179.80(5) ?
Na1 O1 C1 C1 . . . 7_565 -0.02(5) ?
B1 O2 C1 O1 . . . . -178.41(7) ?
B1 O2 C1 C1 . . . 7_565 1.44(6) ?
B1 O2 C1 Na1 . . . . -176.1(7) ?
F2 Na1 C1 O1 2_554 . . . 91.91(5) ?
F1 Na1 C1 O1 1_556 . . . -92.38(5) ?
N1 Na1 C1 O1 7_565 . . . -171.15(6) ?
N1 Na1 C1 O1 . . . . -5.34(6) ?
O1 Na1 C1 O1 7_565 . . . -179.97(7) ?
C1 Na1 C1 O1 7_565 . . . -179.98(5) ?
F2 Na1 C1 O2 2_554 . . . 89.5(7) ?
F1 Na1 C1 O2 1_556 . . . -94.8(7) ?
N1 Na1 C1 O2 7_565 . . . -173.6(7) ?
N1 Na1 C1 O2 . . . . -7.7(7) ?
O1 Na1 C1 O2 . . . . -2.4(7) ?
O1 Na1 C1 O2 7_565 . . . 177.6(7) ?
C1 Na1 C1 O2 7_565 . . . 177.6(7) ?
F2 Na1 C1 C1 2_554 . . 7_565 -88.110(6) ?
F1 Na1 C1 C1 1_556 . . 7_565 87.597(6) ?
N1 Na1 C1 C1 7_565 . . 7_565 8.83(5) ?
N1 Na1 C1 C1 . . . 7_565 174.65(3) ?
O1 Na1 C1 C1 . . . 7_565 179.98(5) ?
O1 Na1 C1 C1 7_565 . . 7_565 0.01(2) ?
C1 O2 B1 F2 . . . . -121.16(7) ?
C1 O2 B1 F1 . . . . 116.34(6) ?
C1 O2 B1 O2 . . . 7_565 -2.23(9) ?
F2 B1 F1 Na1 . . . 1_554 180.0 ?
O2 B1 F1 Na1 7_565 . . 1_554 57.51(5) ?
O2 B1 F1 Na1 . . . 1_554 -57.51(5) ?
F1 B1 F2 Na1 . . . 2_454 0.0 ?
O2 B1 F2 Na1 7_565 . . 2_454 122.36(5) ?
O2 B1 F2 Na1 . . . 2_454 -122.36(5) ?
F2 Na1 N1 C2 2_554 . . . 156.5(5) ?
F1 Na1 N1 C2 1_556 . . . -35.9(5) ?
N1 Na1 N1 C2 7_565 . . . 56.1(5) ?
O1 Na1 N1 C2 . . . . -118.4(5) ?
O1 Na1 N1 C2 7_565 . . . -94.4(5) ?
C1 Na1 N1 C2 . . . . -116.4(5) ?
C1 Na1 N1 C2 7_565 . . . -111.6(5) ?
Na1 N1 C2 C3 . . . . 66(14) ?
